data_1536330
loop_
_publ_author_name
'Weil, M.'

_publ_section_title
;
 Preparation and crystal structures of two new modifications of
 mercury(II) selenite(IV), Hg Se O3, and the mixed-valent mercury(II)
 selenite(IV) selenide(-II), (Hg Se O3)3 Hg Se
;
_journal_name_full 'Solid State Sciences'
_journal_page_first 1153
_journal_page_last 1162
_journal_volume 4
_journal_year 2002
_chemical_formula_sum 'Hg4 O9 Se4'
_chemical_name_systematic '(Hg (Se O3))3 (Hg Se)'
_space_group_IT_number 14
_symmetry_space_group_name_Hall '-P 2yn'
_symmetry_space_group_name_H-M 'P 1 21/n 1'
_cell_angle_alpha 90
_cell_angle_beta 93.569
_cell_angle_gamma 90
_cell_formula_units_Z 4
_cell_length_a 9.6309
_cell_length_b 10.2257
_cell_length_c 11.7515
_cell_volume 1155.075
_citation_journal_id_ASTM SSSCFJ
_cod_data_source_file Weil_SSSCFJ_2002_683.cif
_cod_data_source_block Hg4O9Se4
_cod_original_sg_symbol_Hall '-P 2ybc (x-z,y,z)'
_cod_database_code 1536330

loop_
_symmetry_equiv_pos_as_xyz
x,y,z
-x+1/2,y+1/2,-z+1/2
-x,-y,-z
x-1/2,-y-1/2,z-1/2

loop_
_atom_site_label
_atom_site_type_symbol
_atom_site_fract_x
_atom_site_fract_y
_atom_site_fract_z
_atom_site_occupancy
_atom_site_U_iso_or_equiv
O5 O-2 0.3658 0.3121 0.7644 1 0.0
Se3 Se+4 0.24126 0.4715 0.50008 1 0.0
Se1 Se-2 0.9808 0.23362 0.83667 1 0.0
Hg4 Hg+2 0.04011 0.04753 0.70803 1 0.0
O3 O-2 0.5756 0.3596 0.6412 1 0.0
O1 O-2 0.2349 0.0328 0.6128 1 0.0
O9 O-2 0.1089 0.0737 0.4063 1 0.0
O4 O-2 0.2168 0.542 0.6316 1 0.0
O6 O-2 0.5399 0.1266 0.7248 1 0.0
O2 O-2 0.1596 0.3268 0.5199 1 0.0
Hg3 Hg+2 0.10841 0.40748 0.73876 1 0.0
Se2 Se+4 0.4489 0.24274 0.65429 1 0.0
O8 O-2 0.1942 0.8382 0.4627 1 0.0
Hg1 Hg+2 0.04122 0.71681 0.57105 1 0.0
Hg2 Hg+2 0.76506 0.29042 0.72353 1 0.0
Se4 Se+4 0.2453 0.99457 0.4731 1 0.0
O7 O-2 0.1272 0.5592 0.4194 1 0.0
